data_4107886
loop_
_publ_author_name
'Ryan A. Shenvi'
'Carlos A. Guerrero'
'Jun Shi'
'Chuang-Chuang Li'
'Phil S. Baran'

_publ_section_title
;
 Synthesis of (+)-Cortistatin A
;
_journal_name_full 'Journal of the American Chemical Society'
_journal_page_first 7241
_journal_page_last 7243
_journal_paper_doi 10.1021/ja8023466
_journal_volume 130
_journal_year 2008
_chemical_absolute_configuration ad
_chemical_formula_sum 'C26 H36 N O7 Si'
_chemical_formula_weight 502.65
_chemical_name_common JS-3
_space_group.centring_type P

_space_group_crystal_system monoclinic
_space_group_IT_number 4
_space_group_name_Hall 'P 2yb'
_space_group_name_H-M_alt 'P 1 21 1'
_atom_sites_solution_hydrogens geom
_atom_sites_solution_primary direct
_atom_sites_solution_secondary difmap
_audit_creation_method SHELXL-97
_cell_angle_alpha 90.00
_cell_angle_beta 98.124(3)
_cell_angle_gamma 90.00
_cell_formula_units_Z 2
_cell_length_a 14.0002(8)
_cell_length_b 6.8910(4)
_cell_length_c 14.3433(8)
_cell_measurement_reflns_used 7930
_cell_measurement_temperature 100(2)
_cell_measurement_theta_max 68.32
_cell_measurement_theta_min 3.19
_cell_volume 1369.89(14)
_computing_cell_refinement 'Bruker SMART'
_computing_data_collection 'Bruker SMART'
_computing_data_reduction 'Bruker SAINT'
_computing_molecular_graphics ORTEP-32
_computing_publication_material WinGX
_computing_structure_refinement SHELXL-97
_computing_structure_solution SIR-2004
_diffrn_ambient_temperature 100(2)
_diffrn_measured_fraction_theta_full 0.991
_diffrn_measured_fraction_theta_max 0.985
_diffrn_measurement_device_type 'CCD area detector'
_diffrn_measurement_method 'phi and omega scans'
_diffrn_radiation_monochromator graphite
_diffrn_radiation_source 'fine-focus sealed tube'
_diffrn_radiation_type CuK\a
_diffrn_radiation_wavelength 1.54178
_diffrn_reflns_av_R_equivalents 0.0274
_diffrn_reflns_av_sigmaI/netI 0.0337
_diffrn_reflns_limit_h_max 16
_diffrn_reflns_limit_h_min -16
_diffrn_reflns_limit_k_max 8
_diffrn_reflns_limit_k_min -8
_diffrn_reflns_limit_l_max 16
_diffrn_reflns_limit_l_min -17
_diffrn_reflns_number 11300
_diffrn_reflns_theta_full 67.00
_diffrn_reflns_theta_max 68.34
_diffrn_reflns_theta_min 3.11
_exptl_absorpt_coefficient_mu 1.114
_exptl_absorpt_correction_T_max 0.9161
_exptl_absorpt_correction_T_min 0.8419
_exptl_absorpt_correction_type multi-scan
_exptl_absorpt_process_details SADABS
_exptl_crystal_colour colorless
_exptl_crystal_density_diffrn 1.219
_exptl_crystal_description rod
_exptl_crystal_F_000 538
_exptl_crystal_size_max 0.16
_exptl_crystal_size_mid 0.10
_exptl_crystal_size_min 0.08
_refine_diff_density_max 0.197
_refine_diff_density_min -0.429
_refine_diff_density_rms 0.038
_refine_ls_abs_structure_details 'Flack H D (1983), Acta Cryst. A39, 876-881'
_refine_ls_abs_structure_Flack 0.08(2)
_refine_ls_extinction_coef 0.0005(2)
_refine_ls_extinction_expression Fc^*^=kFc[1+0.001xFc^2^\l^3^/sin(2\q)]^-1/4^
_refine_ls_extinction_method SHELXL
_refine_ls_goodness_of_fit_ref 1.057
_refine_ls_hydrogen_treatment constr
_refine_ls_matrix_type full
_refine_ls_number_parameters 321
_refine_ls_number_reflns 4765
_refine_ls_number_restraints 1
_refine_ls_restrained_S_all 1.057
_refine_ls_R_factor_all 0.0340
_refine_ls_R_factor_gt 0.0317
_refine_ls_shift/su_max 0.001
_refine_ls_shift/su_mean 0.000
_refine_ls_structure_factor_coef Fsqd
_refine_ls_weighting_details 'calc w=1/[\s^2^(Fo^2^)+(0.0479P)^2^+0.1557P] where P=(Fo^2^+2Fc^2^)/3'
_refine_ls_weighting_scheme calc
_refine_ls_wR_factor_gt 0.0811
_refine_ls_wR_factor_ref 0.0825
_reflns_number_gt 4502
_reflns_number_total 4765
_reflns_threshold_expression >2sigma(I)
_cod_data_source_file ja8023466-file007.cif
_cod_data_source_block baran37
_cod_depositor_comments
;
The following automatic conversions were performed:

'_space_group.centring_type' value 'primitive' was replaced with the
value 'P' as specified in the replacement file
'/home/antanas/src/cod-tools/trunk/data/replacement-values/replacement_values.lst'.

Automatic conversion script
Id: cif_fix_values 5642 2017-10-24 12:04:52Z antanas 
;
_cod_database_code 4107886

loop_
_symmetry_equiv_pos_as_xyz
'x, y, z'
'-x, y+1/2, -z'

loop_
_atom_site_label
_atom_site_type_symbol
_atom_site_fract_x
_atom_site_fract_y
_atom_site_fract_z
_atom_site_U_iso_or_equiv
_atom_site_adp_type
_atom_site_occupancy
_atom_site_symmetry_multiplicity
_atom_site_calc_flag
_atom_site_refinement_flags
C1 C 0.26025(12) -0.0376(3) 0.27489(12) 0.0220(4) Uani 1 1 d .
H1 H 0.2401 -0.1146 0.3279 0.026 Uiso 1 1 calc R
C2 C 0.27075(12) 0.1764(3) 0.30061(12) 0.0233(4) Uani 1 1 d .
H2 H 0.2084 0.2273 0.3171 0.028 Uiso 1 1 calc R
C3 C 0.29849(11) 0.2879(3) 0.21563(12) 0.0221(3) Uani 1 1 d .
H3 H 0.3040 0.4294 0.2308 0.027 Uiso 1 1 calc R
C4 C 0.39289(12) 0.2151(3) 0.18937(12) 0.0191(3) Uani 1 1 d .
H4 H 0.3717 0.2511 0.1221 0.023 Uiso 1 1 calc R
C5 C 0.46872(12) 0.3327(3) 0.19247(12) 0.0207(4) Uani 1 1 d .
H5 H 0.4580 0.4608 0.2133 0.025 Uiso 1 1 calc R
C6 C 0.56630(11) 0.2980(3) 0.16910(11) 0.0191(3) Uani 1 1 d .
C7 C 0.64156(12) 0.4399(3) 0.20976(13) 0.0231(4) Uani 1 1 d .
C8 C 0.74559(13) 0.4067(3) 0.19418(14) 0.0261(4) Uani 1 1 d .
H8A H 0.7895 0.4505 0.2505 0.031 Uiso 1 1 calc R
H8B H 0.7594 0.4851 0.1398 0.031 Uiso 1 1 calc R
C9 C 0.76487(12) 0.1937(3) 0.17581(12) 0.0199(4) Uani 1 1 d .
C10 C 0.85949(12) 0.1397(3) 0.13621(13) 0.0234(4) Uani 1 1 d .
C11 C 0.98641(12) 0.3028(4) 0.21603(14) 0.0334(4) Uani 1 1 d .
H11A H 1.0567 0.2913 0.2367 0.040 Uiso 1 1 calc R
H11B H 0.9574 0.3808 0.2627 0.040 Uiso 1 1 calc R
C12 C 0.96583(14) 0.3916(3) 0.11904(16) 0.0369(5) Uani 1 1 d .
H12A H 0.9510 0.5315 0.1231 0.044 Uiso 1 1 calc R
H12B H 1.0218 0.3759 0.0846 0.044 Uiso 1 1 calc R
C13 C 0.83522(15) -0.0511(3) 0.08351(18) 0.0374(5) Uani 1 1 d .
H13A H 0.8640 -0.1619 0.1215 0.045 Uiso 1 1 calc R
H13B H 0.8611 -0.0503 0.0227 0.045 Uiso 1 1 calc R
C14 C 0.72392(14) -0.0697(3) 0.06642(16) 0.0330(5) Uani 1 1 d .
H14A H 0.7004 -0.1022 -0.0001 0.040 Uiso 1 1 calc R
H14B H 0.7013 -0.1698 0.1077 0.040 Uiso 1 1 calc R
C15 C 0.69081(12) 0.1326(3) 0.09144(12) 0.0200(3) Uani 1 1 d .
H15 H 0.7005 0.2200 0.0379 0.024 Uiso 1 1 calc R
C16 C 0.58853(11) 0.1594(3) 0.10888(11) 0.0185(3) Uani 1 1 d .
C17 C 0.51131(12) 0.0325(3) 0.05693(12) 0.0199(4) Uani 1 1 d .
H17A H 0.5395 -0.0505 0.0115 0.024 Uiso 1 1 calc R
H17B H 0.4607 0.1144 0.0212 0.024 Uiso 1 1 calc R
C18 C 0.46641(12) -0.0955(2) 0.12707(12) 0.0195(3) Uani 1 1 d .
H18A H 0.4441 -0.2186 0.0956 0.023 Uiso 1 1 calc R
H18B H 0.5166 -0.1276 0.1806 0.023 Uiso 1 1 calc R
C19 C 0.38256(12) 0.0006(3) 0.16428(12) 0.0181(3) Uani 1 1 d .
C20 C 0.35569(12) -0.1133(3) 0.24838(12) 0.0209(4) Uani 1 1 d .
H20A H 0.4073 -0.0992 0.3027 0.025 Uiso 1 1 calc R
H20B H 0.3493 -0.2528 0.2321 0.025 Uiso 1 1 calc R
C21 C 0.21492(12) 0.0604(3) 0.11246(12) 0.0205(3) Uani 1 1 d .
H21 H 0.1630 0.0461 0.0573 0.025 Uiso 1 1 calc R
C22 C 0.44364(13) 0.2994(4) 0.55458(13) 0.0321(4) Uani 1 1 d .
H22A H 0.4617 0.1656 0.5724 0.048 Uiso 1 1 calc R
H22B H 0.4395 0.3760 0.6114 0.048 Uiso 1 1 calc R
H22C H 0.4925 0.3561 0.5201 0.048 Uiso 1 1 calc R
C23 C 0.23576(17) 0.1545(5) 0.53052(16) 0.0477(6) Uani 1 1 d .
H23A H 0.1739 0.1582 0.4889 0.072 Uiso 1 1 calc R
H23B H 0.2275 0.2077 0.5922 0.072 Uiso 1 1 calc R
H23C H 0.2582 0.0200 0.5379 0.072 Uiso 1 1 calc R
C24 C 0.28169(19) 0.5527(4) 0.45550(17) 0.0434(5) Uani 1 1 d .
H24A H 0.3326 0.6303 0.4331 0.065 Uiso 1 1 calc R
H24B H 0.2649 0.6096 0.5137 0.065 Uiso 1 1 calc R
H24C H 0.2245 0.5514 0.4074 0.065 Uiso 1 1 calc R
C25 C 0.75986(14) 0.0742(4) 0.26497(14) 0.0315(4) Uani 1 1 d .
H25A H 0.6962 0.0902 0.2848 0.047 Uiso 1 1 calc R
H25B H 0.8097 0.1189 0.3152 0.047 Uiso 1 1 calc R
H25C H 0.7705 -0.0631 0.2519 0.047 Uiso 1 1 calc R
C26 C 0.12750(13) -0.2048(4) 0.17475(14) 0.0324(4) Uani 1 1 d .
H26 H 0.0889 -0.2142 0.1149 0.039 Uiso 1 1 calc R
N1 N 0.18756(10) -0.0507(2) 0.19016(10) 0.0210(3) Uani 1 1 d .
O1 O 0.34446(9) 0.2006(2) 0.37776(9) 0.0280(3) Uani 1 1 d .
O2 O 0.62074(9) 0.5847(2) 0.25166(11) 0.0326(3) Uani 1 1 d .
O3 O 0.94233(9) 0.1170(2) 0.20366(11) 0.0345(3) Uani 1 1 d .
O4 O 0.88413(9) 0.2877(2) 0.07310(9) 0.0284(3) Uani 1 1 d .
O5 O 0.30195(8) -0.01013(18) 0.08641(8) 0.0197(3) Uani 1 1 d .
O6 O 0.22206(8) 0.25731(18) 0.13736(9) 0.0224(3) Uani 1 1 d .
O7 O 0.11914(13) -0.3314(3) 0.23136(12) 0.0464(4) Uani 1 1 d .
Si1 Si 0.32537(3) 0.30055(8) 0.47880(3) 0.02281(12) Uani 1 1 d .

loop_
_atom_site_aniso_label
_atom_site_aniso_U_11
_atom_site_aniso_U_22
_atom_site_aniso_U_33
_atom_site_aniso_U_23
_atom_site_aniso_U_13
_atom_site_aniso_U_12
C1 0.0159(8) 0.0316(10) 0.0180(8) -0.0006(7) 0.0003(6) -0.0003(7)
C2 0.0130(7) 0.0354(11) 0.0211(8) -0.0073(7) 0.0008(6) 0.0015(7)
C3 0.0133(7) 0.0266(9) 0.0259(8) -0.0051(8) 0.0008(6) -0.0014(7)
C4 0.0158(8) 0.0242(9) 0.0173(8) -0.0023(7) 0.0020(6) 0.0014(6)
C5 0.0163(8) 0.0225(10) 0.0230(8) -0.0050(7) 0.0012(6) 0.0009(7)
C6 0.0159(7) 0.0214(8) 0.0198(7) -0.0004(7) 0.0015(5) -0.0028(7)
C7 0.0176(8) 0.0275(9) 0.0235(9) -0.0034(7) 0.0007(6) -0.0007(7)
C8 0.0158(8) 0.0316(11) 0.0305(10) -0.0058(8) 0.0024(7) -0.0036(7)
C9 0.0115(7) 0.0289(10) 0.0187(8) 0.0033(7) 0.0003(6) -0.0014(6)
C10 0.0146(8) 0.0289(9) 0.0269(9) 0.0061(8) 0.0034(7) 0.0007(7)
C11 0.0158(8) 0.0463(11) 0.0355(10) 0.0033(10) -0.0052(7) -0.0041(9)
C12 0.0208(9) 0.0426(12) 0.0454(13) 0.0146(10) -0.0015(8) -0.0076(8)
C13 0.0211(9) 0.0354(11) 0.0578(14) -0.0087(10) 0.0132(9) -0.0012(8)
C14 0.0193(9) 0.0338(11) 0.0478(12) -0.0145(9) 0.0113(8) -0.0016(8)
C15 0.0153(8) 0.0269(9) 0.0183(8) -0.0017(7) 0.0042(6) -0.0009(7)
C16 0.0138(7) 0.0253(9) 0.0162(7) 0.0036(7) 0.0014(6) 0.0003(7)
C17 0.0174(8) 0.0234(9) 0.0191(8) -0.0029(7) 0.0029(6) -0.0014(7)
C18 0.0157(8) 0.0213(9) 0.0218(8) -0.0031(7) 0.0038(6) 0.0003(6)
C19 0.0158(8) 0.0214(9) 0.0166(8) -0.0023(6) 0.0004(6) -0.0007(6)
C20 0.0155(8) 0.0258(9) 0.0211(8) 0.0024(7) 0.0014(6) -0.0013(6)
C21 0.0150(8) 0.0286(9) 0.0171(8) -0.0011(7) -0.0009(6) -0.0008(7)
C22 0.0252(9) 0.0420(11) 0.0267(9) -0.0031(9) -0.0044(7) -0.0057(9)
C23 0.0352(11) 0.0752(18) 0.0345(11) -0.0018(12) 0.0117(9) -0.0220(12)
C24 0.0547(14) 0.0384(12) 0.0335(12) -0.0045(10) -0.0067(10) 0.0123(11)
C25 0.0218(9) 0.0479(12) 0.0240(9) 0.0106(9) 0.0006(7) -0.0005(8)
C26 0.0241(8) 0.0393(11) 0.0326(10) -0.0016(10) -0.0005(7) -0.0085(9)
N1 0.0141(7) 0.0292(8) 0.0195(7) -0.0024(6) 0.0017(5) -0.0029(6)
O1 0.0146(6) 0.0483(9) 0.0203(6) -0.0103(6) -0.0002(5) 0.0014(5)
O2 0.0227(6) 0.0322(8) 0.0424(8) -0.0159(6) 0.0027(5) -0.0033(6)
O3 0.0174(6) 0.0424(9) 0.0415(8) 0.0168(7) -0.0031(5) 0.0005(6)
O4 0.0193(6) 0.0403(8) 0.0255(6) 0.0077(6) 0.0026(4) -0.0050(6)
O5 0.0141(6) 0.0273(7) 0.0173(6) -0.0043(5) 0.0004(4) -0.0022(5)
O6 0.0168(6) 0.0265(7) 0.0231(6) 0.0005(5) 0.0004(4) 0.0013(5)
O7 0.0515(9) 0.0429(10) 0.0430(9) 0.0073(8) 0.0004(7) -0.0239(8)
Si1 0.0190(2) 0.0313(3) 0.0177(2) -0.0051(2) 0.00135(15) -0.0024(2)

loop_
_atom_type_symbol
_atom_type_description
_atom_type_scat_dispersion_real
_atom_type_scat_dispersion_imag
_atom_type_scat_source
C C 0.0181 0.0091 'International Tables Vol C Tables 4.2.6.8 and 6.1.1.4'
H H 0.0000 0.0000 'International Tables Vol C Tables 4.2.6.8 and 6.1.1.4'
N N 0.0311 0.0180 'International Tables Vol C Tables 4.2.6.8 and 6.1.1.4'
O O 0.0492 0.0322 'International Tables Vol C Tables 4.2.6.8 and 6.1.1.4'
Si Si 0.2541 0.3302 'International Tables Vol C Tables 4.2.6.8 and 6.1.1.4'

loop_
_geom_angle_atom_site_label_1
_geom_angle_atom_site_label_2
_geom_angle_atom_site_label_3
_geom_angle
N1 C1 C2 106.92(15)
N1 C1 C20 107.42(14)
C2 C1 C20 109.43(14)
N1 C1 H1 111.0
C2 C1 H1 111.0
C20 C1 H1 111.0
O1 C2 C1 109.82(15)
O1 C2 C3 108.90(14)
C1 C2 C3 108.58(15)
O1 C2 H2 109.8
C1 C2 H2 109.8
C3 C2 H2 109.8
O6 C3 C4 109.52(14)
O6 C3 C2 107.42(13)
C4 C3 C2 111.11(15)
O6 C3 H3 109.6
C4 C3 H3 109.6
C2 C3 H3 109.6
C5 C4 C3 120.75(16)
C5 C4 C19 130.34(16)
C3 C4 C19 108.90(15)
C5 C4 H4 90.4
C3 C4 H4 90.4
C19 C4 H4 90.4
C4 C5 C6 130.91(17)
C4 C5 H5 114.5
C6 C5 H5 114.5
C16 C6 C5 124.40(15)
C16 C6 C7 119.85(14)
C5 C6 C7 115.52(16)
O2 C7 C6 121.50(16)
O2 C7 C8 119.67(16)
C6 C7 C8 118.77(15)
C7 C8 C9 111.54(15)
C7 C8 H8A 109.3
C9 C8 H8A 109.3
C7 C8 H8B 109.3
C9 C8 H8B 109.3
H8A C8 H8B 108.0
C8 C9 C25 110.11(16)
C8 C9 C15 106.49(15)
C25 C9 C15 113.89(15)
C8 C9 C10 118.29(15)
C25 C9 C10 108.53(14)
C15 C9 C10 99.29(13)
O3 C10 O4 105.28(14)
O3 C10 C13 110.30(17)
O4 C10 C13 110.78(16)
O3 C10 C9 115.82(15)
O4 C10 C9 110.63(15)
C13 C10 C9 104.13(15)
O3 C11 C12 103.11(16)
O3 C11 H11A 111.1
C12 C11 H11A 111.1
O3 C11 H11B 111.1
C12 C11 H11B 111.1
H11A C11 H11B 109.1
O4 C12 C11 104.96(15)
O4 C12 H12A 110.8
C11 C12 H12A 110.8
O4 C12 H12B 110.8
C11 C12 H12B 110.8
H12A C12 H12B 108.8
C10 C13 C14 107.30(16)
C10 C13 H13A 110.3
C14 C13 H13A 110.3
C10 C13 H13B 110.3
C14 C13 H13B 110.3
H13A C13 H13B 108.5
C15 C14 C13 102.68(16)
C15 C14 H14A 111.2
C13 C14 H14A 111.2
C15 C14 H14B 111.2
C13 C14 H14B 111.2
H14A C14 H14B 109.1
C16 C15 C14 118.70(15)
C16 C15 C9 112.89(13)
C14 C15 C9 103.97(15)
C16 C15 H15 106.9
C14 C15 H15 106.9
C9 C15 H15 106.9
C6 C16 C15 120.31(15)
C6 C16 C17 120.84(14)
C15 C16 C17 118.84(15)
C16 C17 C18 109.95(14)
C16 C17 H17A 109.7
C18 C17 H17A 109.7
C16 C17 H17B 109.7
C18 C17 H17B 109.7
H17A C17 H17B 108.2
C19 C18 C17 112.96(14)
C19 C18 H18A 109.0
C17 C18 H18A 109.0
C19 C18 H18B 109.0
C17 C18 H18B 109.0
H18A C18 H18B 107.8
O5 C19 C18 105.11(13)
O5 C19 C4 105.35(13)
C18 C19 C4 117.16(14)
O5 C19 C20 108.95(13)
C18 C19 C20 110.11(14)
C4 C19 C20 109.72(14)
C19 C20 C1 109.95(14)
C19 C20 H20A 109.7
C1 C20 H20A 109.7
C19 C20 H20B 109.7
C1 C20 H20B 109.7
H20A C20 H20B 108.2
O6 C21 O5 111.57(14)
O6 C21 N1 109.43(14)
O5 C21 N1 110.73(14)
O6 C21 H21 108.3
O5 C21 H21 108.3
N1 C21 H21 108.3
Si1 C22 H22A 109.5
Si1 C22 H22B 109.5
H22A C22 H22B 109.5
Si1 C22 H22C 109.5
H22A C22 H22C 109.5
H22B C22 H22C 109.5
Si1 C23 H23A 109.5
Si1 C23 H23B 109.5
H23A C23 H23B 109.5
Si1 C23 H23C 109.5
H23A C23 H23C 109.5
H23B C23 H23C 109.5
Si1 C24 H24A 109.5
Si1 C24 H24B 109.5
H24A C24 H24B 109.5
Si1 C24 H24C 109.5
H24A C24 H24C 109.5
H24B C24 H24C 109.5
C9 C25 H25A 109.5
C9 C25 H25B 109.5
H25A C25 H25B 109.5
C9 C25 H25C 109.5
H25A C25 H25C 109.5
H25B C25 H25C 109.5
O7 C26 N1 125.01(18)
O7 C26 H26 117.5
N1 C26 H26 117.5
C26 N1 C21 121.02(15)
C26 N1 C1 121.58(16)
C21 N1 C1 112.05(14)
C2 O1 Si1 122.89(11)
C10 O3 C11 106.61(14)
C12 O4 C10 108.22(14)
C21 O5 C19 112.32(12)
C21 O6 C3 110.81(13)
O1 Si1 C23 109.11(10)
O1 Si1 C22 105.69(8)
C23 Si1 C22 111.41(11)
O1 Si1 C24 108.71(9)
C23 Si1 C24 110.96(14)
C22 Si1 C24 110.78(11)

loop_
_geom_bond_atom_site_label_1
_geom_bond_atom_site_label_2
_geom_bond_distance
C1 N1 1.473(2)
C1 C2 1.522(3)
C1 C20 1.532(2)
C1 H1 1.0000
C2 O1 1.412(2)
C2 C3 1.536(2)
C2 H2 1.0000
C3 O6 1.4526(19)
C3 C4 1.510(2)
C3 H3 1.0000
C4 C5 1.331(2)
C4 C19 1.524(2)
C4 H4 1.0000
C5 C6 1.471(2)
C5 H5 0.9500
C6 C16 1.353(2)
C6 C7 1.494(2)
C7 O2 1.221(2)
C7 C8 1.522(2)
C8 C9 1.522(3)
C8 H8A 0.9900
C8 H8B 0.9900
C9 C25 1.531(2)
C9 C15 1.537(2)
C9 C10 1.558(2)
C10 O3 1.410(2)
C10 O4 1.437(2)
C10 C13 1.531(3)
C11 O3 1.422(3)
C11 C12 1.510(3)
C11 H11A 0.9900
C11 H11B 0.9900
C12 O4 1.429(2)
C12 H12A 0.9900
C12 H12B 0.9900
C13 C14 1.548(3)
C13 H13A 0.9900
C13 H13B 0.9900
C14 C15 1.528(3)
C14 H14A 0.9900
C14 H14B 0.9900
C15 C16 1.499(2)
C15 H15 1.0000
C16 C17 1.504(2)
C17 C18 1.538(2)
C17 H17A 0.9900
C17 H17B 0.9900
C18 C19 1.509(2)
C18 H18A 0.9900
C18 H18B 0.9900
C19 O5 1.4731(19)
C19 C20 1.530(2)
C20 H20A 0.9900
C20 H20B 0.9900
C21 O6 1.403(2)
C21 O5 1.410(2)
C21 N1 1.448(2)
C21 H21 1.0000
C22 Si1 1.8478(17)
C22 H22A 0.9800
C22 H22B 0.9800
C22 H22C 0.9800
C23 Si1 1.844(2)
C23 H23A 0.9800
C23 H23B 0.9800
C23 H23C 0.9800
C24 Si1 1.857(2)
C24 H24A 0.9800
C24 H24B 0.9800
C24 H24C 0.9800
C25 H25A 0.9800
C25 H25B 0.9800
C25 H25C 0.9800
C26 O7 1.209(3)
C26 N1 1.353(3)
C26 H26 0.9500
O1 Si1 1.6600(13)

loop_
_cod_changelog_entry_id
_cod_changelog_entry_author
_cod_changelog_entry_date
_cod_changelog_entry_text
1 'Vaitkus, Antanas' 2022-09-21T16:25:00+03:00
;
 Removed the '_space_group.IT_number' data item since it had an incorrect value.
;

loop_
_cod_related_entry_id
_cod_related_entry_database
_cod_related_entry_code
1 ChemSpider 30660315
